data_7238368
loop_
_publ_author_name
'Liu, Wenlong'
'Yu, Jianghua'
'Jiang, Jiaxun'
'Yuan, Limin'
'Xu, Bin'
'Liu, Qiang'
'Qu, Botao'
'Zhang, Guoqing'
'Yan, Chaoguo'

_publ_section_title
;
 Hydrothermal syntheses, structures and luminescent properties of Zn(ii)
 coordination polymers assembled with benzene-1,2,3-tricarboxylic acid
 involving in situ ligand reactions
;
_journal_issue 7
_journal_name_full CrystEngComm
_journal_page_first 2764
_journal_paper_doi 10.1039/c0ce00950d
_journal_volume 13
_journal_year 2011
_chemical_formula_moiety 'C25 H23 N5 O5 Zn, C3 H7 N O'
_chemical_formula_sum 'C28 H30 N6 O6 Zn'
_chemical_formula_weight 611.95
_space_group_IT_number 14
_space_group_name_Hall '-P 2ybc'
_space_group_name_H-M_alt 'P 1 21/c 1'
_symmetry_cell_setting monoclinic
_symmetry_space_group_name_Hall '-P 2ybc'
_symmetry_space_group_name_H-M 'P 1 21/c 1'
_atom_sites_solution_hydrogens geom
_atom_sites_solution_primary direct
_atom_sites_solution_secondary difmap
_audit_creation_method SHELXL-97
_cell_angle_alpha 90.00
_cell_angle_beta 120.691(3)
_cell_angle_gamma 90.00
_cell_formula_units_Z 4
_cell_length_a 10.0224(8)
_cell_length_b 19.0867(15)
_cell_length_c 17.2808(11)
_cell_measurement_reflns_used 8817
_cell_measurement_temperature 296(2)
_cell_measurement_theta_max 27.48
_cell_measurement_theta_min 2.36
_cell_volume 2842.7(4)
_computing_cell_refinement 'SAINT-plus(Bruker, 2003)'
_computing_data_collection SMART(Burker,1997--2002)
_computing_data_reduction SAINT-plus
_computing_molecular_graphics SHELXTL
_computing_publication_material SHELXTL
_computing_structure_refinement SHELXTL
_computing_structure_solution 'SHELXTL(Bruker, 2000)'
_diffrn_ambient_temperature 296(2)
_diffrn_measured_fraction_theta_full 1.000
_diffrn_measured_fraction_theta_max 1.000
_diffrn_measurement_device_type 'Bruker AXS SMART APEX CCD '
_diffrn_measurement_method '\f and \w scans'
_diffrn_radiation_monochromator graphite
_diffrn_radiation_source 'sealed tube'
_diffrn_radiation_type MoK\a
_diffrn_radiation_wavelength 0.71073
_diffrn_reflns_av_R_equivalents 0.0246
_diffrn_reflns_av_sigmaI/netI 0.0230
_diffrn_reflns_limit_h_max 12
_diffrn_reflns_limit_h_min -11
_diffrn_reflns_limit_k_max 21
_diffrn_reflns_limit_k_min -23
_diffrn_reflns_limit_l_max 20
_diffrn_reflns_limit_l_min -20
_diffrn_reflns_number 20970
_diffrn_reflns_theta_full 25.50
_diffrn_reflns_theta_max 25.50
_diffrn_reflns_theta_min 1.74
_exptl_absorpt_coefficient_mu 0.916
_exptl_absorpt_correction_T_max 0.762
_exptl_absorpt_correction_T_min 0.701
_exptl_absorpt_correction_type multi-scan
_exptl_absorpt_process_details '(SADABS; Sheldrick, 2004)'
_exptl_crystal_colour colourless
_exptl_crystal_density_diffrn 1.430
_exptl_crystal_density_method 'not measured'
_exptl_crystal_description block
_exptl_crystal_F_000 1272
_exptl_crystal_size_max 0.40
_exptl_crystal_size_mid 0.35
_exptl_crystal_size_min 0.30
_refine_diff_density_max 0.486
_refine_diff_density_min -0.529
_refine_diff_density_rms 0.055
_refine_ls_extinction_method none
_refine_ls_goodness_of_fit_ref 1.049
_refine_ls_hydrogen_treatment constr
_refine_ls_matrix_type full
_refine_ls_number_parameters 374
_refine_ls_number_reflns 5285
_refine_ls_number_restraints 2
_refine_ls_restrained_S_all 1.065
_refine_ls_R_factor_all 0.0452
_refine_ls_R_factor_gt 0.0357
_refine_ls_shift/su_max 0.001
_refine_ls_shift/su_mean 0.000
_refine_ls_structure_factor_coef Fsqd
_refine_ls_weighting_details 'calc w=1/[\s^2^(Fo^2^)+(0.0532P)^2^+2.0205P] where P=(Fo^2^+2Fc^2^)/3'
_refine_ls_weighting_scheme calc
_refine_ls_wR_factor_gt 0.0957
_refine_ls_wR_factor_ref 0.1027
_reflns_number_gt 4425
_reflns_number_total 5285
_reflns_threshold_expression >2sigma(I)
_cod_data_source_file c0ce00950d.txt
_cod_data_source_block 5
_cod_original_sg_symbol_H-M 'P 21/C '
_cod_database_code 7238368

loop_
_symmetry_equiv_pos_as_xyz
'x, y, z'
'-x, y+1/2, -z+1/2'
'-x, -y, -z'
'x, -y-1/2, z-1/2'

loop_
_atom_site_label
_atom_site_type_symbol
_atom_site_fract_x
_atom_site_fract_y
_atom_site_fract_z
_atom_site_U_iso_or_equiv
_atom_site_adp_type
_atom_site_occupancy
_atom_site_symmetry_multiplicity
_atom_site_calc_flag
_atom_site_refinement_flags
Zn1 Zn -0.26869(3) -0.290751(15) 0.593135(17) 0.03280(11) Uani 1 1 d .
O1 O -0.47924(19) -0.30306(10) 0.56909(11) 0.0418(4) Uani 1 1 d .
O2 O -0.5245(2) -0.35324(10) 0.44166(12) 0.0435(4) Uani 1 1 d .
O3 O -0.7420(2) -0.23460(11) 0.31152(13) 0.0511(5) Uani 1 1 d .
O4 O -1.1151(2) -0.24846(11) 0.21044(12) 0.0495(5) Uani 1 1 d .
O5 O -1.2560(3) -0.33283(15) 0.21755(18) 0.0950(11) Uani 1 1 d .
N1 N -0.1484(2) -0.38065(11) 0.61555(13) 0.0345(5) Uani 1 1 d .
N2 N 0.0462(2) -0.45441(11) 0.68305(14) 0.0382(5) Uani 1 1 d .
N3 N 0.7331(2) -0.27054(12) 0.99988(14) 0.0379(5) Uani 1 1 d .
N4 N 0.6909(3) -0.31546(11) 0.87263(14) 0.0389(5) Uani 1 1 d .
N5 N -0.8147(3) -0.33993(13) 0.24295(14) 0.0451(6) Uani 1 1 d .
C1 C -0.7390(3) -0.32704(12) 0.46009(15) 0.0298(5) Uani 1 1 d .
C2 C -0.8517(3) -0.31366(12) 0.36966(15) 0.0287(5) Uani 1 1 d .
C3 C -1.0084(3) -0.31389(12) 0.34420(15) 0.0307(5) Uani 1 1 d .
C4 C -0.7845(3) -0.33857(14) 0.52254(16) 0.0385(6) Uani 1 1 d .
H4 H -0.7095 -0.3463 0.5825 0.046 Uiso 1 1 calc R
C5 C -0.9391(3) -0.33875(15) 0.49702(18) 0.0415(6) Uani 1 1 d .
H5 H -0.9683 -0.3465 0.5395 0.050 Uiso 1 1 calc R
C6 C -1.0506(3) -0.32725(13) 0.40787(17) 0.0375(6) Uani 1 1 d .
H6 H -1.1551 -0.3285 0.3903 0.045 Uiso 1 1 calc R
C7 C -0.5688(3) -0.32890(13) 0.49053(16) 0.0328(5) Uani 1 1 d .
C8 C -0.7984(3) -0.29321(14) 0.30476(16) 0.0357(6) Uani 1 1 d .
C9 C -1.1380(3) -0.29873(13) 0.24904(17) 0.0369(6) Uani 1 1 d .
C10 C -0.8646(4) -0.41172(17) 0.2406(2) 0.0596(8) Uani 1 1 d .
H10A H -0.8065 -0.4318 0.2997 0.089 Uiso 1 1 calc R
H10B H -0.8473 -0.4385 0.1995 0.089 Uiso 1 1 calc R
H10C H -0.9731 -0.4123 0.2211 0.089 Uiso 1 1 calc R
C11 C -0.7511(4) -0.3224(3) 0.1853(2) 0.0762(11) Uani 1 1 d .
H11A H -0.7703 -0.2739 0.1685 0.114 Uiso 1 1 calc R
H11B H -0.8001 -0.3510 0.1321 0.114 Uiso 1 1 calc R
H11C H -0.6413 -0.3310 0.2175 0.114 Uiso 1 1 calc R
C12 C -0.0095(3) -0.39127(13) 0.68626(16) 0.0352(5) Uani 1 1 d .
H12 H 0.0433 -0.3591 0.7325 0.042 Uiso 1 1 calc R
C13 C -0.0635(3) -0.48555(15) 0.6050(2) 0.0513(7) Uani 1 1 d .
H13 H -0.0569 -0.5295 0.5839 0.062 Uiso 1 1 calc R
C14 C -0.1830(3) -0.44046(15) 0.56457(19) 0.0474(7) Uani 1 1 d .
H14 H -0.2747 -0.4485 0.5105 0.057 Uiso 1 1 calc R
C15 C 0.1969(3) -0.48391(15) 0.75213(19) 0.0464(7) Uani 1 1 d .
H15A H 0.1859 -0.5341 0.7554 0.056 Uiso 1 1 calc R
H15B H 0.2249 -0.4642 0.8102 0.056 Uiso 1 1 calc R
C16 C 0.3261(3) -0.46991(13) 0.73373(17) 0.0388(6) Uani 1 1 d .
C17 C 0.4101(3) -0.40789(13) 0.76139(16) 0.0373(6) Uani 1 1 d .
H17 H 0.3843 -0.3739 0.7901 0.045 Uiso 1 1 calc R
C18 C 0.5320(3) -0.39583(13) 0.74678(16) 0.0365(6) Uani 1 1 d .
C19 C 0.5685(3) -0.44635(15) 0.70305(18) 0.0449(6) Uani 1 1 d .
H19 H 0.6494 -0.4386 0.6924 0.054 Uiso 1 1 calc R
C20 C 0.4855(3) -0.50823(17) 0.6750(2) 0.0570(8) Uani 1 1 d .
H20 H 0.5108 -0.5420 0.6459 0.068 Uiso 1 1 calc R
C21 C 0.3656(3) -0.51975(16) 0.6903(2) 0.0536(8) Uani 1 1 d .
H21 H 0.3101 -0.5615 0.6714 0.064 Uiso 1 1 calc R
C22 C 0.6223(4) -0.32820(15) 0.77580(18) 0.0479(7) Uani 1 1 d .
H22A H 0.7042 -0.3299 0.7616 0.057 Uiso 1 1 calc R
H22B H 0.5538 -0.2897 0.7424 0.057 Uiso 1 1 calc R
C23 C 0.6462(3) -0.26748(14) 0.91113(16) 0.0362(5) Uani 1 1 d .
H23 H 0.5650 -0.2361 0.8797 0.043 Uiso 1 1 calc R
C24 C 0.8372(4) -0.32310(18) 1.0175(2) 0.0599(9) Uani 1 1 d .
H24 H 0.9136 -0.3375 1.0746 0.072 Uiso 1 1 calc R
C25 C 0.8126(4) -0.35103(18) 0.9398(2) 0.0600(9) Uani 1 1 d .
H25 H 0.8678 -0.3874 0.9333 0.072 Uiso 1 1 calc R
O1S O -0.9564(7) -0.4360(4) -0.1035(5) 0.211(3) Uani 1 1 d .
N1S N -0.7072(5) -0.41503(18) -0.0010(2) 0.0885(11) Uani 1 1 d D
C1S C -0.8376(11) -0.3904(5) -0.0684(5) 0.151(3) Uani 1 1 d .
H1S H -0.8469 -0.3449 -0.0900 0.181 Uiso 1 1 calc R
C2S C -0.7041(15) -0.4848(3) 0.0328(7) 0.278(7) Uani 1 1 d D
H2SA H -0.8030 -0.4950 0.0265 0.418 Uiso 1 1 calc R
H2SB H -0.6247 -0.4872 0.0952 0.418 Uiso 1 1 calc R
H2SC H -0.6826 -0.5183 -0.0008 0.418 Uiso 1 1 calc R
C3S C -0.5696(9) -0.3707(5) 0.0342(7) 0.216(4) Uani 1 1 d D
H3SA H -0.4920 -0.3939 0.0267 0.325 Uiso 1 1 calc R
H3SB H -0.5295 -0.3620 0.0970 0.325 Uiso 1 1 calc R
H3SC H -0.5967 -0.3270 0.0022 0.325 Uiso 1 1 calc R

loop_
_atom_site_aniso_label
_atom_site_aniso_U_11
_atom_site_aniso_U_22
_atom_site_aniso_U_33
_atom_site_aniso_U_23
_atom_site_aniso_U_13
_atom_site_aniso_U_12
Zn1 0.02492(16) 0.04108(19) 0.02684(16) 0.00135(11) 0.00920(12) 0.00260(11)
O1 0.0254(9) 0.0610(12) 0.0309(9) -0.0045(8) 0.0085(7) -0.0040(8)
O2 0.0334(10) 0.0532(11) 0.0449(10) -0.0066(8) 0.0208(8) 0.0013(8)
O3 0.0439(11) 0.0551(12) 0.0491(11) 0.0105(9) 0.0200(9) -0.0105(10)
O4 0.0354(10) 0.0587(13) 0.0362(10) 0.0141(9) 0.0051(8) -0.0066(9)
O5 0.0496(14) 0.0892(19) 0.0771(17) 0.0364(14) -0.0177(12) -0.0339(13)
N1 0.0287(10) 0.0389(12) 0.0326(10) 0.0001(9) 0.0133(9) 0.0012(9)
N2 0.0306(11) 0.0344(11) 0.0452(12) 0.0027(9) 0.0161(10) 0.0016(9)
N3 0.0319(11) 0.0418(12) 0.0326(11) -0.0052(9) 0.0111(9) -0.0007(9)
N4 0.0388(12) 0.0384(12) 0.0391(11) -0.0079(9) 0.0196(10) -0.0080(10)
N5 0.0395(13) 0.0615(15) 0.0346(11) -0.0007(10) 0.0191(10) 0.0002(11)
C1 0.0254(12) 0.0306(12) 0.0299(11) -0.0003(9) 0.0117(10) -0.0003(9)
C2 0.0273(12) 0.0265(11) 0.0278(11) 0.0002(9) 0.0108(10) -0.0004(9)
C3 0.0267(12) 0.0255(11) 0.0334(12) 0.0018(9) 0.0107(10) 0.0010(9)
C4 0.0352(14) 0.0482(15) 0.0280(12) 0.0023(11) 0.0131(10) 0.0004(11)
C5 0.0408(15) 0.0516(16) 0.0392(14) 0.0026(12) 0.0256(12) 0.0003(12)
C6 0.0274(12) 0.0374(14) 0.0479(15) -0.0008(11) 0.0194(11) 0.0013(10)
C7 0.0265(12) 0.0345(13) 0.0326(12) 0.0050(10) 0.0118(10) 0.0019(10)
C8 0.0239(12) 0.0444(15) 0.0310(12) 0.0083(10) 0.0084(10) 0.0004(10)
C9 0.0256(12) 0.0348(14) 0.0382(13) 0.0013(10) 0.0076(11) 0.0015(10)
C10 0.0580(19) 0.057(2) 0.0598(19) -0.0064(15) 0.0275(16) 0.0076(15)
C11 0.069(2) 0.118(3) 0.053(2) -0.001(2) 0.0396(19) -0.006(2)
C12 0.0311(13) 0.0353(13) 0.0337(12) -0.0002(10) 0.0127(11) 0.0004(10)
C13 0.0468(17) 0.0369(15) 0.0593(18) -0.0122(13) 0.0191(14) -0.0036(13)
C14 0.0358(14) 0.0471(16) 0.0445(15) -0.0108(12) 0.0099(12) -0.0077(12)
C15 0.0370(15) 0.0418(15) 0.0527(16) 0.0142(12) 0.0172(13) 0.0104(12)
C16 0.0302(13) 0.0374(14) 0.0397(13) 0.0024(11) 0.0113(11) 0.0054(11)
C17 0.0447(15) 0.0327(13) 0.0333(13) -0.0018(10) 0.0191(11) 0.0050(11)
C18 0.0396(14) 0.0359(13) 0.0280(12) -0.0030(10) 0.0129(11) -0.0013(11)
C19 0.0366(14) 0.0528(17) 0.0430(14) -0.0107(12) 0.0187(12) 0.0010(12)
C20 0.0470(17) 0.0552(19) 0.0653(19) -0.0288(15) 0.0261(15) -0.0007(14)
C21 0.0388(16) 0.0407(16) 0.069(2) -0.0208(14) 0.0190(14) -0.0062(12)
C22 0.0644(19) 0.0455(16) 0.0401(14) -0.0088(12) 0.0313(14) -0.0140(14)
C23 0.0335(13) 0.0382(14) 0.0350(13) -0.0018(10) 0.0161(11) -0.0019(11)
C24 0.0466(17) 0.063(2) 0.0434(16) -0.0046(14) 0.0035(14) 0.0168(15)
C25 0.0518(18) 0.0572(19) 0.0578(18) -0.0124(15) 0.0184(15) 0.0148(15)
O1S 0.131(4) 0.270(7) 0.250(7) -0.137(6) 0.111(5) -0.052(5)
N1S 0.100(3) 0.071(2) 0.074(2) 0.0079(18) 0.029(2) -0.005(2)
C1S 0.194(8) 0.173(7) 0.134(6) 0.038(5) 0.119(6) 0.065(6)
C2S 0.51(2) 0.116(6) 0.235(11) 0.042(7) 0.208(13) -0.032(9)
C3S 0.168(8) 0.201(9) 0.262(11) -0.091(8) 0.097(8) -0.103(7)

loop_
_atom_type_symbol
_atom_type_description
_atom_type_scat_dispersion_real
_atom_type_scat_dispersion_imag
_atom_type_scat_source
C C 0.0033 0.0016 'International Tables Vol C Tables 4.2.6.8 and 6.1.1.4'
H H 0.0000 0.0000 'International Tables Vol C Tables 4.2.6.8 and 6.1.1.4'
N N 0.0061 0.0033 'International Tables Vol C Tables 4.2.6.8 and 6.1.1.4'
O O 0.0106 0.0060 'International Tables Vol C Tables 4.2.6.8 and 6.1.1.4'
Zn Zn 0.2839 1.4301 'International Tables Vol C Tables 4.2.6.8 and 6.1.1.4'

loop_
_geom_angle_atom_site_label_1
_geom_angle_atom_site_label_2
_geom_angle_atom_site_label_3
_geom_angle
_geom_angle_site_symmetry_1
_geom_angle_site_symmetry_3
O1 Zn1 O4 117.37(8) . 4_656
O1 Zn1 N3 110.71(8) . 4_455
O4 Zn1 N3 106.53(9) 4_656 4_455
O1 Zn1 N1 114.51(8) . .
O4 Zn1 N1 92.83(8) 4_656 .
N3 Zn1 N1 113.71(9) 4_455 .
C7 O1 Zn1 111.65(16) . .
C9 O4 Zn1 125.51(17) . 4_455
C12 N1 C14 105.5(2) . .
C12 N1 Zn1 123.63(17) . .
C14 N1 Zn1 130.78(17) . .
C12 N2 C13 106.8(2) . .
C12 N2 C15 125.8(2) . .
C13 N2 C15 127.4(2) . .
C23 N3 C24 105.5(2) . .
C23 N3 Zn1 129.60(18) . 4_656
C24 N3 Zn1 124.81(18) . 4_656
C23 N4 C25 107.4(2) . .
C23 N4 C22 126.9(2) . .
C25 N4 C22 125.7(2) . .
C8 N5 C10 123.5(2) . .
C8 N5 C11 118.2(3) . .
C10 N5 C11 117.3(3) . .
C4 C1 C2 119.8(2) . .
C4 C1 C7 119.2(2) . .
C2 C1 C7 121.0(2) . .
C3 C2 C1 119.0(2) . .
C3 C2 C8 122.0(2) . .
C1 C2 C8 118.7(2) . .
C6 C3 C2 119.9(2) . .
C6 C3 C9 117.1(2) . .
C2 C3 C9 123.0(2) . .
C5 C4 C1 120.9(2) . .
C5 C4 H4 119.5 . .
C1 C4 H4 119.5 . .
C4 C5 C6 119.6(2) . .
C4 C5 H5 120.2 . .
C6 C5 H5 120.2 . .
C5 C6 C3 120.8(2) . .
C5 C6 H6 119.6 . .
C3 C6 H6 119.6 . .
O2 C7 O1 124.7(2) . .
O2 C7 C1 120.7(2) . .
O1 C7 C1 114.6(2) . .
O3 C8 N5 123.0(2) . .
O3 C8 C2 118.7(2) . .
N5 C8 C2 118.3(2) . .
O5 C9 O4 125.1(2) . .
O5 C9 C3 119.0(2) . .
O4 C9 C3 115.8(2) . .
N5 C10 H10A 109.5 . .
N5 C10 H10B 109.5 . .
H10A C10 H10B 109.5 . .
N5 C10 H10C 109.5 . .
H10A C10 H10C 109.5 . .
H10B C10 H10C 109.5 . .
N5 C11 H11A 109.5 . .
N5 C11 H11B 109.5 . .
H11A C11 H11B 109.5 . .
N5 C11 H11C 109.5 . .
H11A C11 H11C 109.5 . .
H11B C11 H11C 109.5 . .
N1 C12 N2 111.4(2) . .
N1 C12 H12 124.3 . .
N2 C12 H12 124.3 . .
C14 C13 N2 106.8(2) . .
C14 C13 H13 126.6 . .
N2 C13 H13 126.6 . .
C13 C14 N1 109.4(2) . .
C13 C14 H14 125.3 . .
N1 C14 H14 125.3 . .
N2 C15 C16 113.4(2) . .
N2 C15 H15A 108.9 . .
C16 C15 H15A 108.9 . .
N2 C15 H15B 108.9 . .
C16 C15 H15B 108.9 . .
H15A C15 H15B 107.7 . .
C21 C16 C17 118.7(3) . .
C21 C16 C15 120.4(3) . .
C17 C16 C15 120.9(2) . .
C18 C17 C16 121.0(2) . .
C18 C17 H17 119.5 . .
C16 C17 H17 119.5 . .
C19 C18 C17 119.1(2) . .
C19 C18 C22 119.8(2) . .
C17 C18 C22 121.1(2) . .
C20 C19 C18 120.5(3) . .
C20 C19 H19 119.8 . .
C18 C19 H19 119.8 . .
C21 C20 C19 119.9(3) . .
C21 C20 H20 120.0 . .
C19 C20 H20 120.0 . .
C20 C21 C16 120.9(3) . .
C20 C21 H21 119.6 . .
C16 C21 H21 119.6 . .
N4 C22 C18 111.9(2) . .
N4 C22 H22A 109.2 . .
C18 C22 H22A 109.2 . .
N4 C22 H22B 109.2 . .
C18 C22 H22B 109.2 . .
H22A C22 H22B 107.9 . .
N3 C23 N4 111.0(2) . .
N3 C23 H23 124.5 . .
N4 C23 H23 124.5 . .
C25 C24 N3 109.8(3) . .
C25 C24 H24 125.1 . .
N3 C24 H24 125.1 . .
C24 C25 N4 106.4(3) . .
C24 C25 H25 126.8 . .
N4 C25 H25 126.8 . .
C1S N1S C2S 119.5(7) . .
C1S N1S C3S 117.5(7) . .
C2S N1S C3S 122.9(7) . .
N1S C1S O1S 114.8(7) . .
N1S C1S H1S 122.6 . .
O1S C1S H1S 122.6 . .
N1S C2S H2SA 109.5 . .
N1S C2S H2SB 109.5 . .
H2SA C2S H2SB 109.5 . .
N1S C2S H2SC 109.5 . .
H2SA C2S H2SC 109.5 . .
H2SB C2S H2SC 109.5 . .
N1S C3S H3SA 109.5 . .
N1S C3S H3SB 109.5 . .
H3SA C3S H3SB 109.5 . .
N1S C3S H3SC 109.5 . .
H3SA C3S H3SC 109.5 . .
H3SB C3S H3SC 109.5 . .

loop_
_geom_bond_atom_site_label_1
_geom_bond_atom_site_label_2
_geom_bond_distance
_geom_bond_site_symmetry_2
Zn1 O1 1.9457(18) .
Zn1 O4 1.9628(18) 4_656
Zn1 N3 1.999(2) 4_455
Zn1 N1 2.018(2) .
O1 C7 1.284(3) .
O2 C7 1.228(3) .
O3 C8 1.232(3) .
O4 C9 1.255(3) .
O4 Zn1 1.9629(18) 4_455
O5 C9 1.208(3) .
N1 C12 1.318(3) .
N1 C14 1.374(3) .
N2 C12 1.341(3) .
N2 C13 1.367(3) .
N2 C15 1.478(3) .
N3 C23 1.323(3) .
N3 C24 1.365(4) .
N3 Zn1 1.999(2) 4_656
N4 C23 1.336(3) .
N4 C25 1.361(4) .
N4 C22 1.469(3) .
N5 C8 1.336(3) .
N5 C10 1.452(4) .
N5 C11 1.470(4) .
C1 C4 1.387(3) .
C1 C2 1.408(3) .
C1 C7 1.507(3) .
C2 C3 1.398(3) .
C2 C8 1.519(3) .
C3 C6 1.389(4) .
C3 C9 1.515(3) .
C4 C5 1.378(4) .
C4 H4 0.9300 .
C5 C6 1.383(4) .
C5 H5 0.9300 .
C6 H6 0.9300 .
C10 H10A 0.9600 .
C10 H10B 0.9600 .
C10 H10C 0.9600 .
C11 H11A 0.9600 .
C11 H11B 0.9600 .
C11 H11C 0.9600 .
C12 H12 0.9300 .
C13 C14 1.344(4) .
C13 H13 0.9300 .
C14 H14 0.9300 .
C15 C16 1.506(4) .
C15 H15A 0.9700 .
C15 H15B 0.9700 .
C16 C21 1.388(4) .
C16 C17 1.388(4) .
C17 C18 1.388(4) .
C17 H17 0.9300 .
C18 C19 1.384(4) .
C18 C22 1.507(4) .
C19 C20 1.382(4) .
C19 H19 0.9300 .
C20 C21 1.374(4) .
C20 H20 0.9300 .
C21 H21 0.9300 .
C22 H22A 0.9700 .
C22 H22B 0.9700 .
C23 H23 0.9300 .
C24 C25 1.344(4) .
C24 H24 0.9300 .
C25 H25 0.9300 .
O1S C1S 1.345(10) .
N1S C1S 1.316(8) .
N1S C2S 1.448(4) .
N1S C3S 1.460(4) .
C1S H1S 0.9300 .
C2S H2SA 0.9600 .
C2S H2SB 0.9600 .
C2S H2SC 0.9600 .
C3S H3SA 0.9600 .
C3S H3SB 0.9600 .
C3S H3SC 0.9600 .

loop_
_geom_torsion_atom_site_label_1
_geom_torsion_atom_site_label_2
_geom_torsion_atom_site_label_3
_geom_torsion_atom_site_label_4
_geom_torsion
_geom_torsion_site_symmetry_1
O4 Zn1 O1 C7 179.91(16) 4_656
N3 Zn1 O1 C7 57.35(19) 4_455
N1 Zn1 O1 C7 -72.80(18) .
O1 Zn1 N1 C12 -128.08(19) .
O4 Zn1 N1 C12 -6.2(2) 4_656
N3 Zn1 N1 C12 103.3(2) 4_455
O1 Zn1 N1 C14 54.6(3) .
O4 Zn1 N1 C14 176.5(2) 4_656
N3 Zn1 N1 C14 -74.1(2) 4_455
C4 C1 C2 C3 -1.5(3) .
C7 C1 C2 C3 178.7(2) .
C4 C1 C2 C8 173.3(2) .
C7 C1 C2 C8 -6.6(3) .
C1 C2 C3 C6 0.0(3) .
C8 C2 C3 C6 -174.6(2) .
C1 C2 C3 C9 178.8(2) .
C8 C2 C3 C9 4.2(4) .
C2 C1 C4 C5 1.5(4) .
C7 C1 C4 C5 -178.6(2) .
C1 C4 C5 C6 0.0(4) .
C4 C5 C6 C3 -1.5(4) .
C2 C3 C6 C5 1.6(4) .
C9 C3 C6 C5 -177.3(2) .
Zn1 O1 C7 O2 10.7(3) .
Zn1 O1 C7 C1 -168.79(15) .
C4 C1 C7 O2 143.5(3) .
C2 C1 C7 O2 -36.6(3) .
C4 C1 C7 O1 -36.9(3) .
C2 C1 C7 O1 142.9(2) .
C10 N5 C8 O3 172.8(3) .
C11 N5 C8 O3 4.9(4) .
C10 N5 C8 C2 -7.0(4) .
C11 N5 C8 C2 -174.9(3) .
C3 C2 C8 O3 102.9(3) .
C1 C2 C8 O3 -71.7(3) .
C3 C2 C8 N5 -77.3(3) .
C1 C2 C8 N5 108.1(3) .
Zn1 O4 C9 O5 3.9(5) 4_455
Zn1 O4 C9 C3 -172.76(17) 4_455
C6 C3 C9 O5 -41.0(4) .
C2 C3 C9 O5 140.1(3) .
C6 C3 C9 O4 135.9(3) .
C2 C3 C9 O4 -43.0(3) .
C14 N1 C12 N2 0.0(3) .
Zn1 N1 C12 N2 -177.87(16) .
C13 N2 C12 N1 0.6(3) .
C15 N2 C12 N1 -178.7(2) .
C12 N2 C13 C14 -1.0(3) .
C15 N2 C13 C14 178.2(3) .
N2 C13 C14 N1 1.1(3) .
C12 N1 C14 C13 -0.7(3) .
Zn1 N1 C14 C13 177.0(2) .
C12 N2 C15 C16 -92.9(3) .
C13 N2 C15 C16 87.9(3) .
N2 C15 C16 C21 -95.8(3) .
N2 C15 C16 C17 85.6(3) .
C21 C16 C17 C18 -0.5(4) .
C15 C16 C17 C18 178.1(2) .
C16 C17 C18 C19 0.7(4) .
C16 C17 C18 C22 179.3(2) .
C17 C18 C19 C20 -0.6(4) .
C22 C18 C19 C20 -179.2(3) .
C18 C19 C20 C21 0.2(5) .
C19 C20 C21 C16 0.0(5) .
C17 C16 C21 C20 0.1(4) .
C15 C16 C21 C20 -178.5(3) .
C23 N4 C22 C18 -108.2(3) .
C25 N4 C22 C18 71.7(4) .
C19 C18 C22 N4 -124.1(3) .
C17 C18 C22 N4 57.3(3) .
C24 N3 C23 N4 0.0(3) .
Zn1 N3 C23 N4 175.91(17) 4_656
C25 N4 C23 N3 -0.2(3) .
C22 N4 C23 N3 179.8(2) .
C23 N3 C24 C25 0.1(4) .
Zn1 N3 C24 C25 -176.0(2) 4_656
N3 C24 C25 N4 -0.2(4) .
C23 N4 C25 C24 0.2(4) .
C22 N4 C25 C24 -179.7(3) .
C2S N1S C1S O1S -4.1(9) .
C3S N1S C1S O1S 174.0(6) .
